data_7134484
loop_
_publ_author_name
'Xu, Fuxing'
'Xiong, Zongli'
'Qin, Wenling'
'Yao, Weijun'
'Wang, Zhen'

_publ_section_title
;
 Asymmetric synthesis of quinolinone-based polycyclic indoles through
 [1,3]-rearrangement/cyclization reaction
;
_journal_issue 46
_journal_name_full 'Chemical Communications'
_journal_page_first 8403
_journal_page_last 8406
_journal_paper_doi 10.1039/D5CC00612K
_journal_volume 61
_journal_year 2025
_chemical_formula_moiety 'C35 H28 N2 O5 S'
_chemical_formula_sum 'C35 H28 N2 O5 S'
_chemical_formula_weight 588.65
_space_group_crystal_system triclinic
_space_group_IT_number 2
_space_group_name_Hall '-P 1'
_space_group_name_H-M_alt 'P -1'
_atom_sites_solution_hydrogens geom
_atom_sites_solution_primary dual
_audit_creation_method SHELXL-2019/1
_audit_update_record
;
2024-04-29 deposited with the CCDC.	2025-04-30 downloaded from the CCDC.
;
_cell_angle_alpha 104.644(2)
_cell_angle_beta 102.9300(10)
_cell_angle_gamma 111.5660(10)
_cell_formula_units_Z 2
_cell_length_a 9.0966(3)
_cell_length_b 12.2949(5)
_cell_length_c 14.6504(5)
_cell_measurement_reflns_used 9196
_cell_measurement_temperature 173(2)
_cell_measurement_theta_max 68.31
_cell_measurement_theta_min 3.33
_cell_volume 1379.99(9)
_computing_cell_refinement 'Bruker SAINT'
_computing_data_collection 'Bruker APEX3'
_computing_data_reduction 'Bruker SAINT'
_computing_molecular_graphics 'Bruker SHELXTL'
_computing_publication_material 'Bruker SHELXTL'
_computing_structure_refinement 'SHELXL-2019/1 (Sheldrick, 2019)'
_computing_structure_solution 'SHELXT (Sheldrick 2008)'
_diffrn_ambient_temperature 173(2)
_diffrn_measured_fraction_theta_full 0.989
_diffrn_measured_fraction_theta_max 0.989
_diffrn_measurement_device_type 'Bruker D8 Venture Photon II'
_diffrn_measurement_method '\f and \w scans'
_diffrn_radiation_type CuK\a
_diffrn_radiation_wavelength 1.54178
_diffrn_reflns_av_R_equivalents 0.0481
_diffrn_reflns_av_unetI/netI 0.0238
_diffrn_reflns_Laue_measured_fraction_full 0.989
_diffrn_reflns_Laue_measured_fraction_max 0.989
_diffrn_reflns_limit_h_max 10
_diffrn_reflns_limit_h_min -10
_diffrn_reflns_limit_k_max 14
_diffrn_reflns_limit_k_min -14
_diffrn_reflns_limit_l_max 17
_diffrn_reflns_limit_l_min -17
_diffrn_reflns_number 40336
_diffrn_reflns_point_group_measured_fraction_full 0.989
_diffrn_reflns_point_group_measured_fraction_max 0.989
_diffrn_reflns_theta_full 67.679
_diffrn_reflns_theta_max 68.327
_diffrn_reflns_theta_min 3.331
_exptl_absorpt_coefficient_mu 1.449
_exptl_absorpt_correction_T_max 1.0000
_exptl_absorpt_correction_T_min 0.8460
_exptl_absorpt_correction_type numerical
_exptl_absorpt_process_details 'SADABS (Krause et al., 2015)'
_exptl_crystal_colour yellow
_exptl_crystal_density_diffrn 1.417
_exptl_crystal_description block
_exptl_crystal_F_000 616
_exptl_crystal_recrystallization_method 'Re-crystallisation from solvent: EA, Hexane'
_exptl_crystal_size_max 0.298
_exptl_crystal_size_mid 0.237
_exptl_crystal_size_min 0.084
_refine_diff_density_max 0.277
_refine_diff_density_min -0.511
_refine_diff_density_rms 0.047
_refine_ls_extinction_method none
_refine_ls_goodness_of_fit_ref 1.081
_refine_ls_hydrogen_treatment constr
_refine_ls_matrix_type full
_refine_ls_number_parameters 390
_refine_ls_number_reflns 5008
_refine_ls_number_restraints 0
_refine_ls_restrained_S_all 1.081
_refine_ls_R_factor_all 0.0423
_refine_ls_R_factor_gt 0.0363
_refine_ls_shift/su_max 0.000
_refine_ls_shift/su_mean 0.000
_refine_ls_structure_factor_coef Fsqd
_refine_ls_weighting_details 'w=1/[\s^2^(Fo^2^)+(0.0287P)^2^+0.9944P] where P=(Fo^2^+2Fc^2^)/3'
_refine_ls_weighting_scheme calc
_refine_ls_wR_factor_gt 0.0832
_refine_ls_wR_factor_ref 0.0880
_reflns_Friedel_coverage 0.000
_reflns_number_gt 4494
_reflns_number_total 5008
_reflns_threshold_expression 'I > 2\s(I)'
_cod_data_source_file d5cc00612k2.cif
_cod_data_source_block wze031
_cod_depositor_comments 'Adding full bibliography for 7134484--7134485.cif.'
_cod_database_code 7134484
_shelx_shelxl_version_number 2019/1
_shelx_space_group_comment
; 
The symmetry employed for this shelxl refinement is uniquely defined 
by the following loop, which should always be used as a source of 
symmetry information in preference to the above space-group names. 
They are only intended as comments. 
;
_shelx_estimated_absorpt_t_min 0.672
_shelx_estimated_absorpt_t_max 0.888

loop_
_space_group_symop_operation_xyz
'x, y, z'
'-x, -y, -z'

loop_
_atom_site_label
_atom_site_type_symbol
_atom_site_fract_x
_atom_site_fract_y
_atom_site_fract_z
_atom_site_U_iso_or_equiv
_atom_site_adp_type
_atom_site_occupancy
_atom_site_site_symmetry_order
_atom_site_calc_flag
_atom_site_refinement_flags_posn
_atom_site_refinement_flags_adp
_atom_site_refinement_flags_occupancy
_atom_site_disorder_assembly
_atom_site_disorder_group
S S 0.62061(5) 0.84196(3) 0.80553(3) 0.02005(10) Uani 1 1 d . . . . .
O1 O 0.51226(15) 0.82215(11) 0.86314(9) 0.0264(3) Uani 1 1 d . . . . .
O2 O 0.67492(15) 0.95444(10) 0.78367(9) 0.0269(3) Uani 1 1 d . . . . .
O3 O 0.49371(15) 0.53133(11) 0.81425(8) 0.0245(3) Uani 1 1 d . . . . .
O4 O 0.31214(17) 0.54076(13) 0.89359(9) 0.0331(3) Uani 1 1 d . . . . .
O5 O 0.03508(15) 0.34160(11) 0.37740(8) 0.0278(3) Uani 1 1 d . . . . .
N1 N 0.51326(16) 0.72366(12) 0.69431(10) 0.0194(3) Uani 1 1 d . . . . .
N2 N -0.11441(16) 0.24699(12) 0.46510(10) 0.0201(3) Uani 1 1 d . . . . .
C2 C 0.7988(2) 0.82508(15) 0.86138(12) 0.0214(3) Uani 1 1 d . . . . .
C3 C 0.8420(2) 0.84029(15) 0.96245(12) 0.0236(3) Uani 1 1 d . . . . .
H3A H 0.772005 0.853427 0.998973 0.028 Uiso 1 1 calc R U . . .
C4 C 0.9892(2) 0.83599(16) 1.00920(12) 0.0254(3) Uani 1 1 d . . . . .
H4A H 1.019795 0.846421 1.078366 0.030 Uiso 1 1 calc R U . . .
C5 C 1.0929(2) 0.81667(16) 0.95656(12) 0.0263(4) Uani 1 1 d . . . . .
C6 C 1.0464(2) 0.80274(18) 0.85564(13) 0.0312(4) Uani 1 1 d . . . . .
H6A H 1.116638 0.790257 0.819062 0.037 Uiso 1 1 calc R U . . .
C7 C 0.9004(2) 0.80662(18) 0.80730(13) 0.0304(4) Uani 1 1 d . . . . .
H7A H 0.870206 0.796821 0.738266 0.037 Uiso 1 1 calc R U . . .
C8 C 1.2505(3) 0.8084(2) 1.00562(14) 0.0374(4) Uani 1 1 d . . . . .
H8A H 1.279630 0.839666 1.078930 0.056 Uiso 1 1 calc R U . . .
H8B H 1.343500 0.859661 0.988416 0.056 Uiso 1 1 calc R U . . .
H8C H 1.230886 0.720592 0.981473 0.056 Uiso 1 1 calc R U . . .
C11 C 0.5348(2) 0.72155(15) 0.60062(12) 0.0197(3) Uani 1 1 d . . . . .
C12 C 0.6583(2) 0.80945(16) 0.58029(13) 0.0244(3) Uani 1 1 d . . . . .
H12A H 0.745784 0.884798 0.632380 0.029 Uiso 1 1 calc R U . . .
C13 C 0.6479(2) 0.78204(17) 0.48070(13) 0.0279(4) Uani 1 1 d . . . . .
H13A H 0.729834 0.840245 0.464162 0.033 Uiso 1 1 calc R U . . .
C14 C 0.5202(2) 0.67113(17) 0.40397(13) 0.0280(4) Uani 1 1 d . . . . .
H14A H 0.518523 0.654785 0.336703 0.034 Uiso 1 1 calc R U . . .
C15 C 0.3962(2) 0.58463(16) 0.42384(12) 0.0239(3) Uani 1 1 d . . . . .
H15A H 0.309155 0.509727 0.371104 0.029 Uiso 1 1 calc R U . . .
C16 C 0.40227(19) 0.61022(14) 0.52377(12) 0.0189(3) Uani 1 1 d . . . . .
C17 C 0.2987(2) 0.54606(14) 0.57294(11) 0.0192(3) Uani 1 1 d . . . . .
C18 C 0.36634(19) 0.61491(14) 0.67267(11) 0.0186(3) Uani 1 1 d . . . . .
C19 C 0.2627(2) 0.56012(14) 0.73115(11) 0.0194(3) Uani 1 1 d . . . . .
H19A H 0.211348 0.616092 0.754789 0.023 Uiso 1 1 calc R U . . .
C20 C 0.12194(19) 0.43880(14) 0.64477(12) 0.0189(3) Uani 1 1 d . . . . .
C21 C 0.14493(19) 0.43619(14) 0.55542(12) 0.0187(3) Uani 1 1 d . . . . .
C22 C 0.0233(2) 0.34084(14) 0.45914(12) 0.0203(3) Uani 1 1 d . . . . .
C23 C 0.3567(2) 0.54278(14) 0.82251(12) 0.0211(3) Uani 1 1 d . . . . .
C24 C 0.5924(2) 0.51811(17) 0.90086(13) 0.0288(4) Uani 1 1 d . . . . .
H24A H 0.519961 0.445801 0.914356 0.035 Uiso 1 1 calc R U . . .
H24B H 0.638350 0.595133 0.961617 0.035 Uiso 1 1 calc R U . . .
C25 C 0.7336(3) 0.4974(2) 0.87648(15) 0.0395(5) Uani 1 1 d . . . . .
H25A H 0.808862 0.497761 0.936097 0.059 Uiso 1 1 calc R U . . .
H25B H 0.797168 0.564845 0.856139 0.059 Uiso 1 1 calc R U . . .
H25C H 0.687041 0.416088 0.821236 0.059 Uiso 1 1 calc R U . . .
C31 C -0.0220(2) 0.34220(15) 0.64854(12) 0.0205(3) Uani 1 1 d . . . . .
C32 C -0.1369(2) 0.24315(14) 0.55596(12) 0.0202(3) Uani 1 1 d . . . . .
C33 C -0.2720(2) 0.14043(16) 0.55661(13) 0.0261(4) Uani 1 1 d . . . . .
H33A H -0.346383 0.071605 0.495365 0.031 Uiso 1 1 calc R U . . .
C34 C -0.2968(2) 0.13926(17) 0.64583(14) 0.0295(4) Uani 1 1 d . . . . .
H34A H -0.387835 0.069075 0.645589 0.035 Uiso 1 1 calc R U . . .
C35 C -0.1904(2) 0.23932(17) 0.73609(14) 0.0292(4) Uani 1 1 d . . . . .
H35A H -0.211346 0.238767 0.796694 0.035 Uiso 1 1 calc R U . . .
C36 C -0.0545(2) 0.33938(16) 0.73767(13) 0.0240(3) Uani 1 1 d . . . . .
H36A H 0.018265 0.407356 0.799695 0.029 Uiso 1 1 calc R U . . .
C41 C -0.2479(2) 0.15801(15) 0.36840(12) 0.0212(3) Uani 1 1 d . . . . .
H41A H -0.247618 0.201689 0.320142 0.025 Uiso 1 1 calc R U . . .
H41B H -0.358083 0.134139 0.378160 0.025 Uiso 1 1 calc R U . . .
C42 C -0.2346(2) 0.03884(15) 0.32150(12) 0.0210(3) Uani 1 1 d . . . . .
C43 C -0.1083(2) 0.01198(16) 0.36591(13) 0.0267(4) Uani 1 1 d . . . . .
H43A H -0.026263 0.068686 0.430288 0.032 Uiso 1 1 calc R U . . .
C44 C -0.1001(2) -0.09719(17) 0.31732(15) 0.0320(4) Uani 1 1 d . . . . .
H44A H -0.011852 -0.114190 0.348359 0.038 Uiso 1 1 calc R U . . .
C45 C -0.2196(2) -0.18139(17) 0.22395(15) 0.0342(4) Uani 1 1 d . . . . .
H45A H -0.214397 -0.256382 0.191027 0.041 Uiso 1 1 calc R U . . .
C46 C -0.3463(3) -0.15530(19) 0.17923(16) 0.0405(5) Uani 1 1 d . . . . .
H46A H -0.428644 -0.212377 0.115036 0.049 Uiso 1 1 calc R U . . .
C48 C -0.3540(2) -0.04608(18) 0.22764(15) 0.0354(4) Uani 1 1 d . . . . .
H48A H -0.441916 -0.029021 0.196291 0.042 Uiso 1 1 calc R U . . .

loop_
_atom_site_aniso_label
_atom_site_aniso_U_11
_atom_site_aniso_U_22
_atom_site_aniso_U_33
_atom_site_aniso_U_23
_atom_site_aniso_U_13
_atom_site_aniso_U_12
S 0.01842(19) 0.01836(19) 0.01857(19) 0.00318(14) 0.00311(14) 0.00776(15)
O1 0.0227(6) 0.0280(6) 0.0223(6) 0.0026(5) 0.0068(5) 0.0103(5)
O2 0.0263(6) 0.0195(6) 0.0292(6) 0.0069(5) 0.0041(5) 0.0092(5)
O3 0.0274(6) 0.0292(6) 0.0200(6) 0.0108(5) 0.0064(5) 0.0158(5)
O4 0.0357(7) 0.0469(8) 0.0222(6) 0.0170(6) 0.0125(5) 0.0201(6)
O5 0.0284(6) 0.0268(6) 0.0182(6) 0.0048(5) 0.0069(5) 0.0055(5)
N1 0.0187(6) 0.0184(6) 0.0169(6) 0.0056(5) 0.0041(5) 0.0061(5)
N2 0.0177(6) 0.0179(6) 0.0203(7) 0.0054(5) 0.0031(5) 0.0066(5)
C2 0.0194(8) 0.0211(8) 0.0191(7) 0.0051(6) 0.0030(6) 0.0082(6)
C3 0.0240(8) 0.0235(8) 0.0192(8) 0.0045(6) 0.0069(6) 0.0091(7)
C4 0.0265(9) 0.0265(8) 0.0178(8) 0.0055(6) 0.0036(6) 0.0107(7)
C5 0.0243(9) 0.0269(8) 0.0215(8) 0.0049(7) 0.0028(7) 0.0109(7)
C6 0.0297(9) 0.0446(11) 0.0240(9) 0.0107(8) 0.0112(7) 0.0218(8)
C7 0.0317(10) 0.0444(11) 0.0186(8) 0.0106(8) 0.0081(7) 0.0217(8)
C8 0.0333(10) 0.0520(12) 0.0270(9) 0.0090(9) 0.0048(8) 0.0265(9)
C11 0.0189(7) 0.0219(8) 0.0194(7) 0.0084(6) 0.0056(6) 0.0106(6)
C12 0.0201(8) 0.0238(8) 0.0255(8) 0.0097(7) 0.0057(6) 0.0070(7)
C13 0.0234(8) 0.0323(9) 0.0297(9) 0.0166(7) 0.0115(7) 0.0098(7)
C14 0.0296(9) 0.0360(9) 0.0214(8) 0.0129(7) 0.0112(7) 0.0149(8)
C15 0.0254(8) 0.0255(8) 0.0188(8) 0.0067(6) 0.0069(6) 0.0110(7)
C16 0.0186(7) 0.0193(7) 0.0206(8) 0.0086(6) 0.0061(6) 0.0100(6)
C17 0.0209(8) 0.0176(7) 0.0191(7) 0.0065(6) 0.0056(6) 0.0096(6)
C18 0.0187(7) 0.0170(7) 0.0189(7) 0.0064(6) 0.0045(6) 0.0080(6)
C19 0.0216(8) 0.0180(7) 0.0182(7) 0.0063(6) 0.0068(6) 0.0091(6)
C20 0.0197(8) 0.0175(7) 0.0204(8) 0.0067(6) 0.0058(6) 0.0103(6)
C21 0.0196(8) 0.0167(7) 0.0201(7) 0.0069(6) 0.0061(6) 0.0089(6)
C22 0.0199(8) 0.0177(7) 0.0220(8) 0.0065(6) 0.0057(6) 0.0087(6)
C23 0.0239(8) 0.0179(7) 0.0179(8) 0.0053(6) 0.0056(6) 0.0075(6)
C24 0.0317(9) 0.0295(9) 0.0220(8) 0.0113(7) 0.0014(7) 0.0139(8)
C25 0.0390(11) 0.0453(11) 0.0357(10) 0.0134(9) 0.0039(9) 0.0269(10)
C31 0.0205(8) 0.0198(7) 0.0251(8) 0.0104(6) 0.0077(6) 0.0116(6)
C32 0.0190(8) 0.0204(8) 0.0241(8) 0.0099(6) 0.0065(6) 0.0114(6)
C33 0.0195(8) 0.0241(8) 0.0317(9) 0.0112(7) 0.0050(7) 0.0084(7)
C34 0.0222(8) 0.0293(9) 0.0389(10) 0.0186(8) 0.0122(7) 0.0089(7)
C35 0.0286(9) 0.0352(10) 0.0325(9) 0.0191(8) 0.0159(8) 0.0160(8)
C36 0.0236(8) 0.0261(8) 0.0253(8) 0.0109(7) 0.0102(7) 0.0124(7)
C41 0.0175(7) 0.0201(8) 0.0213(8) 0.0054(6) 0.0009(6) 0.0085(6)
C42 0.0171(7) 0.0190(8) 0.0252(8) 0.0086(6) 0.0065(6) 0.0065(6)
C43 0.0215(8) 0.0256(8) 0.0289(9) 0.0090(7) 0.0034(7) 0.0102(7)
C44 0.0281(9) 0.0305(9) 0.0408(10) 0.0136(8) 0.0091(8) 0.0181(8)
C45 0.0340(10) 0.0246(9) 0.0408(11) 0.0060(8) 0.0103(8) 0.0155(8)
C46 0.0347(10) 0.0313(10) 0.0360(10) -0.0047(8) -0.0036(8) 0.0155(8)
C48 0.0265(9) 0.0312(9) 0.0346(10) 0.0008(8) -0.0051(8) 0.0154(8)

loop_
_atom_type_symbol
_atom_type_description
_atom_type_scat_dispersion_real
_atom_type_scat_dispersion_imag
_atom_type_scat_source
C C 0.0181 0.0091 'International Tables Vol C Tables 4.2.6.8 and 6.1.1.4'
H H 0.0000 0.0000 'International Tables Vol C Tables 4.2.6.8 and 6.1.1.4'
N N 0.0311 0.0180 'International Tables Vol C Tables 4.2.6.8 and 6.1.1.4'
O O 0.0492 0.0322 'International Tables Vol C Tables 4.2.6.8 and 6.1.1.4'
S S 0.3331 0.5567 'International Tables Vol C Tables 4.2.6.8 and 6.1.1.4'

loop_
_geom_angle_atom_site_label_1
_geom_angle_atom_site_label_2
_geom_angle_atom_site_label_3
_geom_angle
_geom_angle_site_symmetry_1
_geom_angle_site_symmetry_3
_geom_angle_publ_flag
O1 S O2 120.12(7) . . ?
O1 S N1 105.55(7) . . ?
O2 S N1 105.81(7) . . ?
O1 S C2 109.02(7) . . ?
O2 S C2 108.84(8) . . ?
N1 S C2 106.65(7) . . ?
C23 O3 C24 114.84(13) . . ?
C18 N1 C11 106.65(12) . . ?
C18 N1 S 125.38(11) . . ?
C11 N1 S 127.24(11) . . ?
C22 N2 C32 123.72(13) . . ?
C22 N2 C41 115.46(13) . . ?
C32 N2 C41 120.46(13) . . ?
C7 C2 C3 121.16(15) . . ?
C7 C2 S 120.25(13) . . ?
C3 C2 S 118.41(12) . . ?
C4 C3 C2 118.88(15) . . ?
C3 C4 C5 121.17(15) . . ?
C6 C5 C4 118.43(16) . . ?
C6 C5 C8 119.86(16) . . ?
C4 C5 C8 121.71(16) . . ?
C7 C6 C5 121.54(16) . . ?
C6 C7 C2 118.82(16) . . ?
C12 C11 C16 122.16(15) . . ?
C12 C11 N1 129.62(15) . . ?
C16 C11 N1 108.21(13) . . ?
C13 C12 C11 116.97(15) . . ?
C12 C13 C14 121.73(16) . . ?
C15 C14 C13 121.36(15) . . ?
C14 C15 C16 118.29(15) . . ?
C15 C16 C11 119.46(14) . . ?
C15 C16 C17 134.48(15) . . ?
C11 C16 C17 106.06(13) . . ?
C18 C17 C16 108.70(14) . . ?
C18 C17 C21 107.53(14) . . ?
C16 C17 C21 143.74(14) . . ?
C17 C18 N1 110.37(14) . . ?
C17 C18 C19 113.31(14) . . ?
N1 C18 C19 136.24(14) . . ?
C18 C19 C23 116.20(13) . . ?
C18 C19 C20 99.41(12) . . ?
C23 C19 C20 116.17(13) . . ?
C21 C20 C31 121.13(14) . . ?
C21 C20 C19 109.88(13) . . ?
C31 C20 C19 128.88(14) . . ?
C20 C21 C22 122.82(14) . . ?
C20 C21 C17 109.77(14) . . ?
C22 C21 C17 127.26(14) . . ?
O5 C22 N2 121.18(14) . . ?
O5 C22 C21 124.02(14) . . ?
N2 C22 C21 114.78(13) . . ?
O4 C23 O3 124.31(15) . . ?
O4 C23 C19 123.57(15) . . ?
O3 C23 C19 112.12(13) . . ?
O3 C24 C25 107.95(14) . . ?
C36 C31 C32 118.77(15) . . ?
C36 C31 C20 124.20(15) . . ?
C32 C31 C20 117.02(14) . . ?
N2 C32 C33 120.49(15) . . ?
N2 C32 C31 120.28(14) . . ?
C33 C32 C31 119.23(15) . . ?
C34 C33 C32 120.19(16) . . ?
C33 C34 C35 120.87(16) . . ?
C36 C35 C34 119.94(16) . . ?
C35 C36 C31 120.84(16) . . ?
N2 C41 C42 115.66(13) . . ?
C43 C42 C48 118.64(15) . . ?
C43 C42 C41 123.45(14) . . ?
C48 C42 C41 117.89(14) . . ?
C42 C43 C44 120.59(16) . . ?
C45 C44 C43 120.41(17) . . ?
C46 C45 C44 119.31(17) . . ?
C45 C46 C48 120.20(17) . . ?
C46 C48 C42 120.84(17) . . ?

loop_
_geom_bond_atom_site_label_1
_geom_bond_atom_site_label_2
_geom_bond_distance
_geom_bond_site_symmetry_2
_geom_bond_publ_flag
S O1 1.4292(12) . ?
S O2 1.4324(12) . ?
S N1 1.6642(13) . ?
S C2 1.7547(16) . ?
O3 C23 1.332(2) . ?
O3 C24 1.4643(19) . ?
O4 C23 1.202(2) . ?
O5 C22 1.228(2) . ?
N1 C18 1.399(2) . ?
N1 C11 1.424(2) . ?
N2 C22 1.395(2) . ?
N2 C32 1.401(2) . ?
N2 C41 1.466(2) . ?
C2 C7 1.388(2) . ?
C2 C3 1.388(2) . ?
C3 C4 1.387(2) . ?
C4 C5 1.392(2) . ?
C5 C6 1.390(2) . ?
C5 C8 1.505(2) . ?
C6 C7 1.382(3) . ?
C11 C12 1.393(2) . ?
C11 C16 1.412(2) . ?
C12 C13 1.385(2) . ?
C13 C14 1.396(3) . ?
C14 C15 1.382(2) . ?
C15 C16 1.401(2) . ?
C16 C17 1.440(2) . ?
C17 C18 1.349(2) . ?
C17 C21 1.457(2) . ?
C18 C19 1.504(2) . ?
C19 C23 1.528(2) . ?
C19 C20 1.543(2) . ?
C20 C21 1.365(2) . ?
C20 C31 1.432(2) . ?
C21 C22 1.449(2) . ?
C24 C25 1.497(3) . ?
C31 C36 1.408(2) . ?
C31 C32 1.418(2) . ?
C32 C33 1.406(2) . ?
C33 C34 1.378(3) . ?
C34 C35 1.389(3) . ?
C35 C36 1.377(2) . ?
C41 C42 1.514(2) . ?
C42 C43 1.380(2) . ?
C42 C48 1.390(2) . ?
C43 C44 1.389(3) . ?
C44 C45 1.384(3) . ?
C45 C46 1.379(3) . ?
C46 C48 1.386(3) . ?

loop_
_geom_torsion_atom_site_label_1
_geom_torsion_atom_site_label_2
_geom_torsion_atom_site_label_3
_geom_torsion_atom_site_label_4
_geom_torsion
_geom_torsion_site_symmetry_1
_geom_torsion_site_symmetry_2
_geom_torsion_site_symmetry_3
_geom_torsion_site_symmetry_4
_geom_torsion_publ_flag
O1 S N1 C18 -13.02(15) . . . . ?
O2 S N1 C18 -141.36(13) . . . . ?
C2 S N1 C18 102.85(14) . . . . ?
O1 S N1 C11 155.89(13) . . . . ?
O2 S N1 C11 27.56(15) . . . . ?
C2 S N1 C11 -88.23(14) . . . . ?
O1 S C2 C7 162.93(14) . . . . ?
O2 S C2 C7 -64.34(16) . . . . ?
N1 S C2 C7 49.40(16) . . . . ?
O1 S C2 C3 -21.94(15) . . . . ?
O2 S C2 C3 110.79(14) . . . . ?
N1 S C2 C3 -135.47(13) . . . . ?
C7 C2 C3 C4 -0.4(3) . . . . ?
S C2 C3 C4 -175.49(13) . . . . ?
C2 C3 C4 C5 -0.1(3) . . . . ?
C3 C4 C5 C6 0.5(3) . . . . ?
C3 C4 C5 C8 -178.38(17) . . . . ?
C4 C5 C6 C7 -0.6(3) . . . . ?
C8 C5 C6 C7 178.38(18) . . . . ?
C5 C6 C7 C2 0.1(3) . . . . ?
C3 C2 C7 C6 0.4(3) . . . . ?
S C2 C7 C6 175.39(15) . . . . ?
C18 N1 C11 C12 178.00(16) . . . . ?
S N1 C11 C12 7.4(2) . . . . ?
C18 N1 C11 C16 -1.12(17) . . . . ?
S N1 C11 C16 -171.71(11) . . . . ?
C16 C11 C12 C13 -1.2(2) . . . . ?
N1 C11 C12 C13 179.80(16) . . . . ?
C11 C12 C13 C14 -0.4(3) . . . . ?
C12 C13 C14 C15 1.3(3) . . . . ?
C13 C14 C15 C16 -0.6(3) . . . . ?
C14 C15 C16 C11 -0.9(2) . . . . ?
C14 C15 C16 C17 179.32(17) . . . . ?
C12 C11 C16 C15 1.8(2) . . . . ?
N1 C11 C16 C15 -178.96(13) . . . . ?
C12 C11 C16 C17 -178.33(14) . . . . ?
N1 C11 C16 C17 0.87(17) . . . . ?
C15 C16 C17 C18 179.50(17) . . . . ?
C11 C16 C17 C18 -0.29(17) . . . . ?
C15 C16 C17 C21 -3.1(4) . . . . ?
C11 C16 C17 C21 177.1(2) . . . . ?
C16 C17 C18 N1 -0.42(18) . . . . ?
C21 C17 C18 N1 -178.78(12) . . . . ?
C16 C17 C18 C19 176.81(12) . . . . ?
C21 C17 C18 C19 -1.56(18) . . . . ?
C11 N1 C18 C17 0.96(17) . . . . ?
S N1 C18 C17 171.77(11) . . . . ?
C11 N1 C18 C19 -175.36(16) . . . . ?
S N1 C18 C19 -4.6(3) . . . . ?
C17 C18 C19 C23 128.28(15) . . . . ?
N1 C18 C19 C23 -55.5(2) . . . . ?
C17 C18 C19 C20 2.83(16) . . . . ?
N1 C18 C19 C20 179.08(17) . . . . ?
C18 C19 C20 C21 -3.16(16) . . . . ?
C23 C19 C20 C21 -128.61(14) . . . . ?
C18 C19 C20 C31 -179.24(15) . . . . ?
C23 C19 C20 C31 55.3(2) . . . . ?
C31 C20 C21 C22 3.2(2) . . . . ?
C19 C20 C21 C22 -173.23(14) . . . . ?
C31 C20 C21 C17 178.97(14) . . . . ?
C19 C20 C21 C17 2.54(17) . . . . ?
C18 C17 C21 C20 -0.68(18) . . . . ?
C16 C17 C21 C20 -178.1(2) . . . . ?
C18 C17 C21 C22 174.86(15) . . . . ?
C16 C17 C21 C22 -2.5(3) . . . . ?
C32 N2 C22 O5 -178.21(14) . . . . ?
C41 N2 C22 O5 -5.1(2) . . . . ?
C32 N2 C22 C21 0.2(2) . . . . ?
C41 N2 C22 C21 173.35(13) . . . . ?
C20 C21 C22 O5 174.48(15) . . . . ?
C17 C21 C22 O5 -0.5(3) . . . . ?
C20 C21 C22 N2 -3.9(2) . . . . ?
C17 C21 C22 N2 -178.89(14) . . . . ?
C24 O3 C23 O4 -1.2(2) . . . . ?
C24 O3 C23 C19 178.29(13) . . . . ?
C18 C19 C23 O4 154.61(16) . . . . ?
C20 C19 C23 O4 -88.97(19) . . . . ?
C18 C19 C23 O3 -24.86(19) . . . . ?
C20 C19 C23 O3 91.56(16) . . . . ?
C23 O3 C24 C25 176.12(15) . . . . ?
C21 C20 C31 C36 -179.48(15) . . . . ?
C19 C20 C31 C36 -3.8(3) . . . . ?
C21 C20 C31 C32 1.2(2) . . . . ?
C19 C20 C31 C32 176.92(14) . . . . ?
C22 N2 C32 C33 -175.01(14) . . . . ?
C41 N2 C32 C33 12.2(2) . . . . ?
C22 N2 C32 C31 4.1(2) . . . . ?
C41 N2 C32 C31 -168.69(14) . . . . ?
C36 C31 C32 N2 175.91(14) . . . . ?
C20 C31 C32 N2 -4.8(2) . . . . ?
C36 C31 C32 C33 -4.9(2) . . . . ?
C20 C31 C32 C33 174.39(14) . . . . ?
N2 C32 C33 C34 -177.75(15) . . . . ?
C31 C32 C33 C34 3.1(2) . . . . ?
C32 C33 C34 C35 0.5(3) . . . . ?
C33 C34 C35 C36 -2.3(3) . . . . ?
C34 C35 C36 C31 0.4(3) . . . . ?
C32 C31 C36 C35 3.2(2) . . . . ?
C20 C31 C36 C35 -176.03(15) . . . . ?
C22 N2 C41 C42 93.31(16) . . . . ?
C32 N2 C41 C42 -93.31(17) . . . . ?
N2 C41 C42 C43 1.1(2) . . . . ?
N2 C41 C42 C48 -177.24(15) . . . . ?
C48 C42 C43 C44 0.5(3) . . . . ?
C41 C42 C43 C44 -177.85(16) . . . . ?
C42 C43 C44 C45 -0.7(3) . . . . ?
C43 C44 C45 C46 0.5(3) . . . . ?
C44 C45 C46 C48 -0.3(3) . . . . ?
C45 C46 C48 C42 0.1(3) . . . . ?
C43 C42 C48 C46 -0.3(3) . . . . ?
C41 C42 C48 C46 178.19(19) . . . . ?
